data_2233013
loop_
_publ_author_name
'Hou, Shao-Gang'

_publ_section_title
;
 Piperazine-1,4-diium diacetate
;
_journal_coeditor_code XU5380
_journal_issue 12
_journal_name_full 'Acta Crystallographica Section E'
_journal_page_first o3292
_journal_paper_doi 10.1107/S1600536811047441
_journal_volume 67
_journal_year 2011
_chemical_formula_iupac 'C4 H12 N2 2+, 2C2 H3 O2 -'
_chemical_formula_moiety 'C4 H12 N2 2+, 2(C2 H3 O2 -)'
_chemical_formula_sum 'C8 H18 N2 O4'
_chemical_formula_weight 206.24
_chemical_name_systematic
;
Piperazine-1,4-diium diacetate
;
_space_group_IT_number 12
_symmetry_cell_setting monoclinic
_symmetry_space_group_name_Hall '-C 2y'
_symmetry_space_group_name_H-M 'C 1 2/m 1'
_atom_sites_solution_hydrogens geom
_atom_sites_solution_primary direct
_atom_sites_solution_secondary difmap
_audit_creation_method SHELXL-97
_cell_angle_alpha 90.00
_cell_angle_beta 101.9040(10)
_cell_angle_gamma 90.00
_cell_formula_units_Z 2
_cell_length_a 13.17040(10)
_cell_length_b 7.1820(2)
_cell_length_c 5.7975(5)
_cell_measurement_reflns_used 647
_cell_measurement_temperature 298(2)
_cell_measurement_theta_max 27.47
_cell_measurement_theta_min 3.59
_cell_volume 536.59(5)
_computing_cell_refinement 'CrystalClear (Rigaku, 2005)'
_computing_data_collection 'CrystalClear (Rigaku, 2005)'
_computing_data_reduction 'CrystalClear (Rigaku, 2005)'
_computing_molecular_graphics 'SHELXTL (Sheldrick, 2008)'
_computing_publication_material 'SHELXTL (Sheldrick, 2008)'
_computing_structure_refinement 'SHELXTL (Sheldrick, 2008)'
_computing_structure_solution 'SHELXTL (Sheldrick, 2008)'
_diffrn_ambient_temperature 298(2)
_diffrn_detector_area_resol_mean 13.6612
_diffrn_measured_fraction_theta_full 0.966
_diffrn_measured_fraction_theta_max 0.966
_diffrn_measurement_device_type 'Rigaku Mercury2'
_diffrn_measurement_method 'CCD profile fitting'
_diffrn_radiation_monochromator graphite
_diffrn_radiation_source 'fine-focus sealed tube'
_diffrn_radiation_type MoK\a
_diffrn_radiation_wavelength 0.71073
_diffrn_reflns_av_R_equivalents 0.0182
_diffrn_reflns_av_sigmaI/netI 0.0240
_diffrn_reflns_limit_h_max 16
_diffrn_reflns_limit_h_min -16
_diffrn_reflns_limit_k_max 5
_diffrn_reflns_limit_k_min -9
_diffrn_reflns_limit_l_max 6
_diffrn_reflns_limit_l_min -7
_diffrn_reflns_number 1396
_diffrn_reflns_theta_full 27.47
_diffrn_reflns_theta_max 27.47
_diffrn_reflns_theta_min 3.59
_exptl_absorpt_coefficient_mu 0.102
_exptl_absorpt_correction_T_max 0.99
_exptl_absorpt_correction_T_min 0.90
_exptl_absorpt_correction_type multi-scan
_exptl_absorpt_process_details '(CrystalClear; Rigaku, 2005)'
_exptl_crystal_colour colorless
_exptl_crystal_density_diffrn 1.276
_exptl_crystal_density_method 'not measured'
_exptl_crystal_description block
_exptl_crystal_F_000 224
_exptl_crystal_size_max 0.30
_exptl_crystal_size_mid 0.25
_exptl_crystal_size_min 0.15
_refine_diff_density_max 0.288
_refine_diff_density_min -0.256
_refine_ls_extinction_method none
_refine_ls_goodness_of_fit_ref 1.108
_refine_ls_hydrogen_treatment constr
_refine_ls_matrix_type full
_refine_ls_number_parameters 40
_refine_ls_number_reflns 647
_refine_ls_number_restraints 2
_refine_ls_restrained_S_all 1.106
_refine_ls_R_factor_all 0.0519
_refine_ls_R_factor_gt 0.0476
_refine_ls_shift/su_max 0.000
_refine_ls_shift/su_mean 0.000
_refine_ls_structure_factor_coef Fsqd
_refine_ls_weighting_details 'calc w=1/[\s^2^(Fo^2^)+(0.0713P)^2^+0.3322P] where P=(Fo^2^+2Fc^2^)/3'
_refine_ls_weighting_scheme calc
_refine_ls_wR_factor_gt 0.1373
_refine_ls_wR_factor_ref 0.1403
_reflns_number_gt 582
_reflns_number_total 647
_reflns_threshold_expression I>2sigma(I)
_cod_data_source_file xu5380.cif
_cod_data_source_block I
_cod_original_sg_symbol_H-M 'C 2/m'
_cod_database_code 2233013
_cod_database_fobs_code 2233013

loop_
_symmetry_equiv_pos_as_xyz
'x, y, z'
'-x, y, -z'
'x+1/2, y+1/2, z'
'-x+1/2, y+1/2, -z'
'-x, -y, -z'
'x, -y, z'
'-x+1/2, -y+1/2, -z'
'x+1/2, -y+1/2, z'

loop_
_atom_site_type_symbol
_atom_site_label
_atom_site_fract_x
_atom_site_fract_y
_atom_site_fract_z
_atom_site_U_iso_or_equiv
_atom_site_adp_type
_atom_site_calc_flag
_atom_site_refinement_flags
_atom_site_occupancy
_atom_site_symmetry_multiplicity
N N1 0.89057(12) 0.5000 0.4836(3) 0.0360(5) Uani d SD 1 2
H H1A 0.8697 0.5000 0.3256 0.054 Uiso d SRD 1 2
H H1B 0.8394 0.5000 0.5653 0.054 Uiso d SRD 1 2
C C3 0.95255(11) 0.3303(2) 0.5542(3) 0.0381(4) Uani d . 1 1
H H3A 0.9108 0.2210 0.5025 0.046 Uiso calc R 1 1
H H3B 0.9736 0.3257 0.7246 0.046 Uiso calc R 1 1
O O1 0.72210(11) 0.5000 0.6756(2) 0.0462(5) Uani d S 1 2
O O2 0.83814(11) 0.5000 1.0091(3) 0.0448(5) Uani d S 1 2
C C1 0.74651(15) 0.5000 0.8955(3) 0.0301(5) Uani d S 1 2
C C2 0.65942(18) 0.5000 1.0283(4) 0.0456(6) Uani d S 1 2
H H2A 0.5936 0.5000 0.9200 0.068 Uiso d SR 1 2
H H2B 0.6649 0.3909 1.1257 0.068 Uiso d R 1 1

loop_
_atom_site_aniso_label
_atom_site_aniso_U_11
_atom_site_aniso_U_22
_atom_site_aniso_U_33
_atom_site_aniso_U_12
_atom_site_aniso_U_13
_atom_site_aniso_U_23
N1 0.0222(8) 0.0626(12) 0.0242(8) 0.000 0.0072(6) 0.000
C3 0.0406(9) 0.0424(8) 0.0330(8) -0.0084(6) 0.0113(6) 0.0009(6)
O1 0.0296(8) 0.0834(13) 0.0263(8) 0.000 0.0075(6) 0.000
O2 0.0319(8) 0.0746(12) 0.0277(8) 0.000 0.0054(6) 0.000
C1 0.0295(10) 0.0355(10) 0.0270(9) 0.000 0.0093(7) 0.000
C2 0.0397(12) 0.0618(15) 0.0410(12) 0.000 0.0210(10) 0.000

loop_
_atom_type_symbol
_atom_type_description
_atom_type_scat_dispersion_real
_atom_type_scat_dispersion_imag
_atom_type_scat_source
C C 0.0033 0.0016 'International Tables Vol C Tables 4.2.6.8 and 6.1.1.4'
N N 0.0061 0.0033 'International Tables Vol C Tables 4.2.6.8 and 6.1.1.4'
O O 0.0106 0.0060 'International Tables Vol C Tables 4.2.6.8 and 6.1.1.4'
H H 0.0000 0.0000 'International Tables Vol C Tables 4.2.6.8 and 6.1.1.4'

loop_
_geom_angle_atom_site_label_1
_geom_angle_atom_site_label_2
_geom_angle_atom_site_label_3
_geom_angle_site_symmetry_1
_geom_angle_site_symmetry_3
_geom_angle
C3 N1 C3 6_565 . 111.21(15)
C3 N1 H1A 6_565 . 108.5
C3 N1 H1A . . 108.5
C3 N1 H1B 6_565 . 106.6
C3 N1 H1B . . 106.6
H1A N1 H1B . . 115.5
N1 C3 C3 . 2_756 110.00(10)
N1 C3 H3A . . 109.7
C3 C3 H3A 2_756 . 109.7
N1 C3 H3B . . 109.7
C3 C3 H3B 2_756 . 109.7
H3A C3 H3B . . 108.2
O1 C1 O2 . . 123.71(18)
O1 C1 C2 . . 117.29(18)
O2 C1 C2 . . 119.00(17)
C1 C2 H2A . . 110.2
C1 C2 H2B . . 109.1
H2A C2 H2B . . 109.5

loop_
_geom_bond_atom_site_label_1
_geom_bond_atom_site_label_2
_geom_bond_site_symmetry_2
_geom_bond_distance
N1 C3 6_565 1.4770(18)
N1 C3 . 1.4770(18)
N1 H1A . 0.9001
N1 H1B . 0.9000
C3 C3 2_756 1.511(3)
C3 H3A . 0.9700
C3 H3B . 0.9700
O1 C1 . 1.249(2)
O2 C1 . 1.250(2)
C1 C2 . 1.507(3)
C2 H2A . 0.9599
C2 H2B . 0.9600

loop_
_geom_hbond_atom_site_label_D
_geom_hbond_atom_site_label_H
_geom_hbond_atom_site_label_A
_geom_hbond_site_symmetry_A
_geom_hbond_distance_DH
_geom_hbond_distance_HA
_geom_hbond_distance_DA
_geom_hbond_angle_DHA
N1 H1A O2 1_554 0.90 1.80 2.694(2) 175.7
N1 H1B O1 . 0.90 1.79 2.680(2) 169.5
